data_4060949
loop_
_publ_author_name
'Esteruelas, Miguel A.'
'L\'opez, Ana M.'
'Mateo, A. Concepci\'on'
'O\~nate, Enrique'

_publ_section_title
;
 New Half-Sandwich Alkyl, Aryl, Aryloxide, and Propargyloxide Titanium(IV)
 Complexes Containing a Cyclopentadienyl Ligand with a Pendant Ether
 Substituent: Behavior and Influence in the Hydroamination of
 Alkynes of the Ether Group
;
_journal_coden_ASTM ORGND7
_journal_issue 6
_journal_name_full Organometallics
_journal_page_first 1448
_journal_page_last 1460
_journal_paper_doi 10.1021/om051031b
_journal_volume 25
_journal_year 2006
_chemical_formula_sum 'C10 H17 Cl O Ti'
_chemical_formula_weight 236.59
_space_group_IT_number 14
_symmetry_cell_setting monoclinic
_symmetry_space_group_name_Hall '-P 2ybc'
_symmetry_space_group_name_H-M 'P 1 21/c 1'
_cell_angle_alpha 90.00
_cell_angle_beta 103.666(2)
_cell_angle_gamma 90.00
_cell_formula_units_Z 4
_cell_length_a 7.4633(6)
_cell_length_b 11.2428(9)
_cell_length_c 13.7705(11)
_cell_measurement_temperature 100(2)
_cell_volume 1122.75(16)
_diffrn_ambient_temperature 100(2)
_exptl_crystal_density_diffrn 1.400
_cod_duplicate_entry 4074941
_cod_original_sg_symbol_H-M 'P 21/c'
_cod_database_code 4060949

loop_
_symmetry_equiv_pos_as_xyz
'x, y, z'
'-x, y+1/2, -z+1/2'
'-x, -y, -z'
'x, -y-1/2, z-1/2'

loop_
_atom_site_label
_atom_site_type_symbol
_atom_site_fract_x
_atom_site_fract_y
_atom_site_fract_z
_atom_site_U_iso_or_equiv
_atom_site_adp_type
_atom_site_occupancy
_atom_site_symmetry_multiplicity
_atom_site_calc_flag
_atom_site_refinement_flags
_atom_site_disorder_assembly
_atom_site_disorder_group
Ti Ti 0.81371(4) 0.74449(2) 0.14628(2) 0.01616(8) Uani 1 1 d . . .
Cl Cl 0.70111(5) 0.89247(3) 0.23607(3) 0.02367(10) Uani 1 1 d . . .
O O 0.66580(14) 0.86407(8) 0.01845(7) 0.0174(2) Uani 1 1 d . . .
C1 C 1.0383(2) 0.77183(17) 0.07737(15) 0.0247(4) Uani 1 1 d . . .
H1A H 1.084(3) 0.8369(18) 0.1044(14) 0.043(6) Uiso 1 1 d . . .
H1B H 1.002(3) 0.7815(16) 0.0074(16) 0.046(6) Uiso 1 1 d . . .
H1C H 1.123(2) 0.7127(16) 0.0944(12) 0.029(5) Uiso 1 1 d . . .
C2 C 1.0308(3) 0.71499(16) 0.27594(14) 0.0268(4) Uani 1 1 d . . .
H2A H 1.114(2) 0.6530(16) 0.2677(12) 0.030(5) Uiso 1 1 d . . .
H2B H 0.990(3) 0.6938(17) 0.3328(15) 0.043(6) Uiso 1 1 d . . .
H2C H 1.097(2) 0.7867(16) 0.2878(12) 0.027(5) Uiso 1 1 d . . .
C3 C 0.5788(2) 0.80588(14) -0.07467(12) 0.0208(3) Uani 1 1 d . . .
H3A H 0.499(2) 0.8613(13) -0.1170(11) 0.016(4) Uiso 1 1 d . . .
H3B H 0.673(2) 0.7811(14) -0.1106(12) 0.020(4) Uiso 1 1 d . . .
C4 C 0.4718(2) 0.70232(15) -0.04795(13) 0.0227(4) Uani 1 1 d . . .
H4A H 0.364(3) 0.7298(14) -0.0314(13) 0.031(5) Uiso 1 1 d . . .
H4B H 0.429(2) 0.6528(14) -0.1062(12) 0.023(4) Uiso 1 1 d . . .
C5 C 0.5895(2) 0.63287(13) 0.03609(12) 0.0202(3) Uani 1 1 d . . .
C6 C 0.7617(2) 0.58030(13) 0.03570(12) 0.0213(3) Uani 1 1 d . . .
H6 H 0.820(2) 0.5768(13) -0.0203(12) 0.021(4) Uiso 1 1 d . . .
C7 C 0.8370(2) 0.53461(13) 0.13119(12) 0.0232(4) Uani 1 1 d . . .
H7 H 0.952(2) 0.4976(14) 0.1534(12) 0.023(4) Uiso 1 1 d . . .
C8 C 0.7138(2) 0.55782(14) 0.19130(13) 0.0237(4) Uani 1 1 d . . .
H8 H 0.731(2) 0.5400(14) 0.2560(12) 0.019(4) Uiso 1 1 d . . .
C9 C 0.5608(2) 0.61774(14) 0.13277(12) 0.0225(3) Uani 1 1 d . . .
H9 H 0.456(2) 0.6459(14) 0.1540(12) 0.025(5) Uiso 1 1 d . . .
C10 C 0.7408(2) 0.97769(14) 0.00046(14) 0.0225(4) Uani 1 1 d . . .
H10A H 0.793(2) 1.0152(14) 0.0668(13) 0.026(5) Uiso 1 1 d . . .
H10B H 0.839(2) 0.9687(14) -0.0349(13) 0.028(5) Uiso 1 1 d . . .
H10C H 0.646(2) 1.0269(15) -0.0385(12) 0.025(4) Uiso 1 1 d . . .

loop_
_atom_site_aniso_label
_atom_site_aniso_U_11
_atom_site_aniso_U_22
_atom_site_aniso_U_33
_atom_site_aniso_U_23
_atom_site_aniso_U_13
_atom_site_aniso_U_12
Ti 0.01691(14) 0.01398(14) 0.01719(14) -0.00012(11) 0.00322(10) -0.00154(11)
Cl 0.0300(2) 0.02023(19) 0.0215(2) -0.00268(16) 0.00747(16) 0.00109(16)
O 0.0191(5) 0.0149(5) 0.0176(5) -0.0001(4) 0.0033(4) -0.0033(4)
C1 0.0194(9) 0.0248(10) 0.0291(10) 0.0070(8) 0.0043(7) 0.0028(7)
C2 0.0270(10) 0.0228(9) 0.0261(10) 0.0011(7) -0.0028(8) -0.0006(7)
C3 0.0221(9) 0.0223(8) 0.0164(8) -0.0004(7) 0.0014(7) 0.0001(7)
C4 0.0201(9) 0.0210(8) 0.0244(9) -0.0021(7) 0.0001(7) -0.0019(7)
C5 0.0192(8) 0.0154(8) 0.0240(8) -0.0024(6) 0.0008(6) -0.0057(6)
C6 0.0252(9) 0.0150(8) 0.0240(9) -0.0050(7) 0.0065(7) -0.0018(6)
C7 0.0239(9) 0.0130(8) 0.0305(10) -0.0015(7) 0.0019(7) -0.0002(6)
C8 0.0306(10) 0.0158(8) 0.0233(9) 0.0022(7) 0.0034(7) -0.0062(7)
C9 0.0207(8) 0.0182(8) 0.0294(9) -0.0019(7) 0.0075(7) -0.0056(6)
C10 0.0234(9) 0.0168(8) 0.0276(10) 0.0049(7) 0.0069(7) -0.0021(7)

loop_
_geom_bond_atom_site_label_1
_geom_bond_atom_site_label_2
_geom_bond_distance
_geom_bond_site_symmetry_2
_geom_bond_publ_flag
Ti C1 2.1344(17) . ?
Ti C2 2.1345(17) . ?
Ti O 2.2818(10) . ?
Ti C9 2.3374(16) . ?
Ti C5 2.3406(15) . ?
Ti Cl 2.3439(5) . ?
Ti C8 2.3588(16) . ?
Ti C6 2.3659(15) . ?
Ti C7 2.3787(15) . ?
O C10 1.4395(18) . ?
O C3 1.4493(18) . ?
C1 H1A 0.85(2) . ?
C1 H1B 0.94(2) . ?
C1 H1C 0.911(18) . ?
C2 H2A 0.958(18) . ?
C2 H2B 0.935(19) . ?
C2 H2C 0.939(18) . ?
C3 C4 1.506(2) . ?
C3 H3A 0.960(16) . ?
C3 H3B 0.988(17) . ?
C4 C5 1.497(2) . ?
C4 H4A 0.940(18) . ?
C4 H4B 0.966(17) . ?
C5 C9 1.408(2) . ?
C5 C6 1.416(2) . ?
C6 C7 1.400(2) . ?
C6 H6 0.970(16) . ?
C7 C8 1.400(2) . ?
C7 H7 0.940(17) . ?
C8 C9 1.404(2) . ?
C8 H8 0.893(15) . ?
C9 H9 0.950(17) . ?
C10 H10A 0.998(17) . ?
C10 H10B 0.975(17) . ?
C10 H10C 0.958(17) . ?
